data_4325648
loop_
_publ_author_name
'Galina V. Romanenko'
'Ksenia Yu. Maryunina'
'Artem S. Bogomyakov'
'Renad Z. Sagdeev'
'Victor I. Ovcharenko'

_publ_section_title
;
 Relationship between the Thermally Induced Reorientations of Aromatic
 Solvate Molecules in Cu(hfac)2- Nitroxide Breathing Crystals and the
 Character of the Magnetic Anomaly
;
_journal_name_full 'Inorganic Chemistry'
_journal_page_first 6597
_journal_page_last 6609
_journal_paper_doi 10.1021/ic200444e
_journal_volume 50
_journal_year 2011
_chemical_formula_sum 'C28.5 H31 Cu F12 N4 O6'
_chemical_formula_weight 817.11
_chemical_name_systematic
; 
 ? 
;
_space_group_IT_number 2
_symmetry_cell_setting triclinic
_symmetry_space_group_name_Hall '-P 1'
_symmetry_space_group_name_H-M 'P -1'
_atom_sites_solution_hydrogens geom
_atom_sites_solution_primary direct
_atom_sites_solution_secondary difmap
_audit_creation_method SHELXL-97
_cell_angle_alpha 76.07(2)
_cell_angle_beta 66.969(13)
_cell_angle_gamma 83.891(14)
_cell_formula_units_Z 2
_cell_length_a 10.575(10)
_cell_length_b 13.238(13)
_cell_length_c 13.458(17)
_cell_measurement_reflns_used 3169
_cell_measurement_temperature 120(2)
_cell_measurement_theta_max 24.96
_cell_measurement_theta_min 2.61
_cell_volume 1683(3)
_computing_cell_refinement 'Bruker SMART'
_computing_data_collection 'Bruker SMART'
_computing_data_reduction 'Bruker SAINT'
_computing_molecular_graphics 'Bruker SHELXTL'
_computing_publication_material 'Bruker SHELXTL'
_computing_structure_refinement 'SHELXL-97 (Sheldrick, 1997)'
_computing_structure_solution 'SHELXS-97 (Sheldrick, 1990)'
_diffrn_ambient_temperature 120(2)
_diffrn_measured_fraction_theta_full 0.963
_diffrn_measured_fraction_theta_max 0.963
_diffrn_measurement_device_type 'CCD area detector'
_diffrn_measurement_method 'phi and omega scans'
_diffrn_radiation_monochromator graphite
_diffrn_radiation_source 'fine-focus sealed tube'
_diffrn_radiation_type MoK\a
_diffrn_radiation_wavelength 0.71073
_diffrn_reflns_av_R_equivalents 0.0458
_diffrn_reflns_av_sigmaI/netI 0.0897
_diffrn_reflns_limit_h_max 13
_diffrn_reflns_limit_h_min -13
_diffrn_reflns_limit_k_max 16
_diffrn_reflns_limit_k_min -16
_diffrn_reflns_limit_l_max 16
_diffrn_reflns_limit_l_min -16
_diffrn_reflns_number 12053
_diffrn_reflns_theta_full 26.52
_diffrn_reflns_theta_max 26.52
_diffrn_reflns_theta_min 2.05
_exptl_absorpt_coefficient_mu 0.763
_exptl_absorpt_correction_type none
_exptl_crystal_colour black
_exptl_crystal_density_diffrn 1.613
_exptl_crystal_description plate
_exptl_crystal_F_000 830
_refine_diff_density_max 1.085
_refine_diff_density_min -0.786
_refine_diff_density_rms 0.100
_refine_ls_extinction_method none
_refine_ls_goodness_of_fit_ref 1.062
_refine_ls_hydrogen_treatment constr
_refine_ls_matrix_type fullcycle
_refine_ls_number_parameters 521
_refine_ls_number_reflns 6733
_refine_ls_number_restraints 8
_refine_ls_restrained_S_all 1.110
_refine_ls_R_factor_all 0.0988
_refine_ls_R_factor_gt 0.0641
_refine_ls_shift/su_max 0.069
_refine_ls_shift/su_mean 0.004
_refine_ls_structure_factor_coef Fsqd
_refine_ls_weighting_details 'calc w=1/[\s^2^(Fo^2^)+(0.1063P)^2^+0.0000P] where P=(Fo^2^+2Fc^2^)/3'
_refine_ls_weighting_scheme calc
_refine_ls_wR_factor_gt 0.1751
_refine_ls_wR_factor_ref 0.2000
_reflns_number_gt 4379
_reflns_number_total 6733
_reflns_threshold_expression >2sigma(I)
_cod_data_source_file ic200444e_si_002_53.cif
_cod_data_source_block ettol120
_cod_original_formula_sum 'C28.50 H31 Cu F12 N4 O6'
_cod_database_code 4325648

loop_
_symmetry_equiv_pos_as_xyz
'x, y, z'
'-x, -y, -z'

loop_
_atom_site_label
_atom_site_type_symbol
_atom_site_fract_x
_atom_site_fract_y
_atom_site_fract_z
_atom_site_U_iso_or_equiv
_atom_site_adp_type
_atom_site_occupancy
_atom_site_symmetry_multiplicity
_atom_site_calc_flag
_atom_site_refinement_flags
_atom_site_disorder_assembly
_atom_site_disorder_group
Cu1 Cu 0.5000 0.0000 0.5000 0.0259(2) Uani 1 2 d S . .
O1 O 0.3924(3) 0.1249(2) 0.4719(2) 0.0319(7) Uani 1 1 d . . .
C1 C 0.2114(5) 0.2417(4) 0.4844(4) 0.0422(12) Uani 1 1 d . . .
F1 F 0.2579(4) 0.3007(2) 0.5287(3) 0.0705(10) Uani 1 1 d . . .
F2 F 0.2565(4) 0.2838(3) 0.3784(3) 0.0697(10) Uani 1 1 d . . .
F3 F 0.0763(3) 0.2506(2) 0.5247(3) 0.0680(10) Uani 1 1 d . . .
C2 C 0.2639(4) 0.1317(4) 0.5056(4) 0.0319(10) Uani 1 1 d . . .
C3 C 0.1692(5) 0.0530(4) 0.5576(4) 0.0370(11) Uani 1 1 d . . .
H3A H 0.0741 0.0702 0.5797 0.044 Uiso 1 1 calc R . .
C4 C 0.2087(5) -0.0494(4) 0.5781(4) 0.0350(11) Uani 1 1 d . . .
C5 C 0.0979(6) -0.1320(4) 0.6370(5) 0.0486(14) Uani 1 1 d . . .
F4 F -0.0158(14) -0.0995(14) 0.633(2) 0.126(8) Uani 0.50 1 d P . .
F5 F 0.0742(17) -0.1604(14) 0.7366(10) 0.155(7) Uani 0.50 1 d P . .
F6 F 0.1242(13) -0.2142(10) 0.5953(13) 0.079(5) Uani 0.50 1 d P . .
F4A F -0.0281(16) -0.0956(13) 0.664(2) 0.121(8) Uani 0.50 1 d P . .
F5A F 0.1148(11) -0.1915(11) 0.7273(11) 0.080(4) Uani 0.50 1 d P . .
F6A F 0.1097(16) -0.1957(11) 0.5754(11) 0.085(5) Uani 0.50 1 d P . .
O2 O 0.3281(3) -0.0866(2) 0.5554(3) 0.0371(8) Uani 1 1 d . . .
Cu2 Cu 0.5000 0.5000 0.0000 0.0298(2) Uani 1 2 d S . .
O3 O 0.3456(3) 0.4397(2) -0.0049(2) 0.0310(7) Uani 1 1 d . . .
C6 C 0.1310(5) 0.3698(4) 0.0480(4) 0.0397(12) Uani 1 1 d . . .
F7 F 0.0039(3) 0.3667(3) 0.1209(3) 0.0633(9) Uani 1 1 d . . .
F8 F 0.1236(4) 0.4140(3) -0.0486(3) 0.0768(11) Uani 1 1 d . . .
F9 F 0.1713(3) 0.2744(2) 0.0445(3) 0.0614(9) Uani 1 1 d . . .
C7 C 0.2272(4) 0.4283(3) 0.0725(4) 0.0318(10) Uani 1 1 d . . .
C8 C 0.1836(5) 0.4589(4) 0.1705(4) 0.0370(11) Uani 1 1 d . . .
H8A H 0.0939 0.4408 0.2236 0.044 Uiso 1 1 calc R . .
C9 C 0.2653(5) 0.5152(3) 0.1949(4) 0.0338(11) Uani 1 1 d . . .
C10 C 0.2058(6) 0.5486(4) 0.3053(5) 0.0498(14) Uani 1 1 d . . .
F10 F 0.1061(14) 0.4905(10) 0.3788(8) 0.062(4) Uani 0.50 1 d P . .
F11 F 0.2967(13) 0.5142(8) 0.3582(9) 0.073(3) Uani 0.50 1 d P . .
F12 F 0.1952(10) 0.6448(8) 0.2974(9) 0.061(3) Uani 0.50 1 d P . .
F10A F 0.0934(14) 0.5029(12) 0.3758(12) 0.088(6) Uani 0.50 1 d P . .
F11A F 0.2918(12) 0.5654(11) 0.3427(10) 0.098(5) Uani 0.50 1 d P . .
F12A F 0.1375(13) 0.6462(11) 0.2841(11) 0.093(5) Uani 0.50 1 d P . .
O4 O 0.3862(3) 0.5466(2) 0.1367(2) 0.0327(7) Uani 1 1 d . . .
O01 O 0.5838(3) -0.0189(2) 0.3263(3) 0.0380(8) Uani 1 1 d . . .
N1 N 0.5090(4) -0.0259(3) 0.2713(3) 0.0369(9) Uani 1 1 d . . .
C01 C 0.4843(5) -0.1268(4) 0.2516(4) 0.0344(11) Uani 1 1 d . . .
C02 C 0.4493(5) -0.2102(4) 0.3573(4) 0.0430(12) Uani 1 1 d . . .
H02A H 0.5299 -0.2254 0.3775 0.064 Uiso 1 1 calc R . .
H02B H 0.4219 -0.2735 0.3458 0.064 Uiso 1 1 calc R . .
H02C H 0.3734 -0.1855 0.4169 0.064 Uiso 1 1 calc R . .
C03 C 0.6191(5) -0.1550(4) 0.1646(4) 0.0457(13) Uani 1 1 d . . .
H03A H 0.6886 -0.1742 0.1975 0.068 Uiso 1 1 calc R . .
H03B H 0.6508 -0.0951 0.1024 0.068 Uiso 1 1 calc R . .
H03C H 0.6045 -0.2139 0.1382 0.068 Uiso 1 1 calc R . .
C04 C 0.3657(5) -0.0948(3) 0.2100(4) 0.0325(10) Uani 1 1 d . . .
C05 C 0.3712(5) -0.1461(4) 0.1190(4) 0.0418(12) Uani 1 1 d . . .
H05A H 0.2931 -0.1217 0.0972 0.063 Uiso 1 1 calc R . .
H05B H 0.3671 -0.2218 0.1460 0.063 Uiso 1 1 calc R . .
H05C H 0.4571 -0.1278 0.0549 0.063 Uiso 1 1 calc R . .
C06 C 0.2232(5) -0.1028(4) 0.2998(4) 0.0430(12) Uani 1 1 d . . .
H06A H 0.1548 -0.0812 0.2662 0.064 Uiso 1 1 calc R . .
H06B H 0.2160 -0.0574 0.3496 0.064 Uiso 1 1 calc R . .
H06C H 0.2067 -0.1749 0.3418 0.064 Uiso 1 1 calc R . .
N2 N 0.3927(4) 0.0184(3) 0.1647(3) 0.0342(9) Uani 1 1 d . . .
O02 O 0.3363(3) 0.0736(3) 0.1037(3) 0.0382(8) Uani 1 1 d . . .
C07 C 0.4685(4) 0.0550(4) 0.2094(4) 0.0329(10) Uani 1 1 d . . .
C08 C 0.5000(4) 0.1614(3) 0.1908(4) 0.0307(10) Uani 1 1 d . . .
C09 C 0.4671(4) 0.2471(3) 0.1202(4) 0.0323(10) Uani 1 1 d . . .
H09A H 0.4156 0.2434 0.0771 0.039 Uiso 1 1 calc R . .
N3 N 0.5175(4) 0.3340(3) 0.1217(3) 0.0299(8) Uani 1 1 d . A .
N4 N 0.5836(4) 0.3042(3) 0.1932(3) 0.0313(9) Uani 1 1 d . . .
C041 C 0.652(2) 0.3756(15) 0.2082(16) 0.045(6) Uani 0.50 1 d P A 1
H04A H 0.6262 0.4462 0.1758 0.054 Uiso 0.50 1 calc PR A 1
H04B H 0.7520 0.3656 0.1695 0.054 Uiso 0.50 1 calc PR A 1
C042 C 0.6166(14) 0.3659(10) 0.3419(11) 0.039(3) Uani 0.50 1 d P A 1
H04C H 0.5183 0.3828 0.3796 0.047 Uiso 0.50 1 calc PR A 1
H04D H 0.6342 0.2936 0.3762 0.047 Uiso 0.50 1 calc PR A 1
C043 C 0.7064(16) 0.4410(10) 0.3557(12) 0.063(4) Uani 0.50 1 d P A 1
H04E H 0.6989 0.4254 0.4335 0.076 Uiso 0.50 1 calc PR A 1
H04F H 0.8037 0.4316 0.3082 0.076 Uiso 0.50 1 calc PR A 1
C044 C 0.663(2) 0.5475(12) 0.3255(16) 0.096(6) Uani 0.50 1 d P A 1
H04G H 0.7224 0.5947 0.3332 0.144 Uiso 0.50 1 calc PR A 1
H04H H 0.5677 0.5572 0.3741 0.144 Uiso 0.50 1 calc PR A 1
H04I H 0.6702 0.5626 0.2486 0.144 Uiso 0.50 1 calc PR A 1
C41 C 0.6476(16) 0.3843(14) 0.2237(15) 0.023(4) Uani 0.50 1 d P A 2
H41A H 0.7407 0.3589 0.2195 0.028 Uiso 0.50 1 calc PR A 2
H41B H 0.6587 0.4498 0.1671 0.028 Uiso 0.50 1 calc PR A 2
C42 C 0.5805(16) 0.4060(14) 0.3211(13) 0.072(5) Uani 0.50 1 d P A 2
H42A H 0.5698 0.3400 0.3770 0.086 Uiso 0.50 1 calc PR A 2
H42B H 0.4871 0.4299 0.3249 0.086 Uiso 0.50 1 calc PR A 2
C43 C 0.6371(18) 0.4854(14) 0.3569(15) 0.085(6) Uani 0.50 1 d P A 2
H43A H 0.6327 0.5541 0.3088 0.102 Uiso 0.50 1 calc PR A 2
H43B H 0.5739 0.4890 0.4330 0.102 Uiso 0.50 1 calc PR A 2
C44 C 0.7704(15) 0.4722(13) 0.3564(13) 0.076(5) Uiso 0.50 1 d P A 2
H44A H 0.7933 0.5318 0.3772 0.114 Uiso 0.50 1 calc PR A 2
H44B H 0.8356 0.4674 0.2822 0.114 Uiso 0.50 1 calc PR A 2
H44C H 0.7755 0.4082 0.4095 0.114 Uiso 0.50 1 calc PR A 2
C010 C 0.5763(4) 0.2036(3) 0.2356(3) 0.0322(10) Uani 1 1 d . A .
H01A H 0.6153 0.1665 0.2868 0.039 Uiso 1 1 calc R . .
C1S C 0.0372(4) -0.1344(3) 0.0457(3) 0.131(7) Uiso 0.50 1 d PRD . .
C2S C 0.0898(4) -0.0851(3) -0.0656(3) 0.081(4) Uiso 0.50 1 d PRD . .
H2SA H 0.1460 -0.1235 -0.1200 0.097 Uiso 0.50 1 d PR . .
C3S C 0.0610(4) 0.0197(3) -0.0981(3) 0.071(4) Uiso 0.50 1 d PRD . .
H3SA H 0.0973 0.0538 -0.1749 0.085 Uiso 0.50 1 d PR . .
C4S C -0.0204(4) 0.0753(3) -0.0193(3) 0.105(6) Uiso 0.50 1 d PRD . .
C5S C -0.0730(4) 0.0260(3) 0.0920(3) 0.070(4) Uiso 0.50 1 d PRD . .
H5SA H -0.1292 0.0644 0.1464 0.084 Uiso 0.50 1 d PR . .
C6S C -0.0442(4) -0.0788(3) 0.1245(3) 0.110(6) Uiso 0.50 1 d PRD . .
H6SA H -0.0805 -0.1129 0.2013 0.132 Uiso 0.50 1 d PR . .
C7S C -0.0463(4) 0.1897(3) -0.0761(3) 0.168(10) Uiso 0.50 1 d PRD . .
H7SA H 0.0047 0.2007 -0.1544 0.252 Uiso 0.50 1 d PR . .
H7SB H -0.1425 0.2002 -0.0617 0.252 Uiso 0.50 1 d PR . .
H7SC H -0.0168 0.2379 -0.0467 0.252 Uiso 0.50 1 d PR . .
C8S C 0.0438(4) -0.2485(3) 0.1129(3) 0.131(7) Uiso 0.50 1 d PRD . .
H8SA H -0.0379 -0.2876 0.1353 0.158 Uiso 0.50 1 d PR . .
H8SB H 0.0704 -0.2524 0.1742 0.158 Uiso 0.50 1 d PR . .
C9S C 0.1479(4) -0.2704(3) 0.0213(3) 0.117(6) Uiso 0.50 1 d PRD . .
H9SA H 0.1774 -0.3415 0.0375 0.176 Uiso 0.50 1 d PR . .
H9SB H 0.1162 -0.2600 -0.0382 0.176 Uiso 0.50 1 d PR . .
H9SC H 0.2236 -0.2252 0.0003 0.176 Uiso 0.50 1 d PR . .

loop_
_atom_site_aniso_label
_atom_site_aniso_U_11
_atom_site_aniso_U_22
_atom_site_aniso_U_33
_atom_site_aniso_U_23
_atom_site_aniso_U_13
_atom_site_aniso_U_12
Cu1 0.0254(4) 0.0265(4) 0.0260(4) 0.0002(3) -0.0131(3) -0.0013(3)
O1 0.0342(16) 0.0303(17) 0.0301(16) -0.0025(14) -0.0137(13) 0.0006(13)
C1 0.038(3) 0.042(3) 0.048(3) -0.011(2) -0.020(2) 0.008(2)
F1 0.087(2) 0.0413(19) 0.106(3) -0.0275(19) -0.058(2) 0.0119(17)
F2 0.087(2) 0.053(2) 0.047(2) 0.0038(16) -0.0174(18) 0.0262(18)
F3 0.0383(17) 0.0417(19) 0.101(3) 0.0007(18) -0.0134(17) 0.0074(14)
C2 0.034(2) 0.034(3) 0.029(2) -0.005(2) -0.0149(19) 0.005(2)
C3 0.033(2) 0.034(3) 0.043(3) -0.006(2) -0.016(2) 0.003(2)
C4 0.045(3) 0.036(3) 0.026(2) -0.006(2) -0.016(2) 0.003(2)
C5 0.053(3) 0.043(3) 0.046(3) -0.003(3) -0.019(3) 0.000(3)
F4 0.037(6) 0.055(8) 0.27(2) -0.020(10) -0.048(9) -0.007(6)
F5 0.269(16) 0.159(13) 0.031(5) 0.035(6) -0.044(8) -0.164(12)
F6 0.058(5) 0.035(5) 0.141(12) -0.031(6) -0.030(6) 0.006(4)
F4A 0.038(6) 0.033(7) 0.205(16) 0.008(8) 0.025(8) 0.002(5)
F5A 0.061(5) 0.087(8) 0.077(8) 0.041(6) -0.039(5) -0.025(5)
F6A 0.129(11) 0.073(9) 0.046(5) -0.024(5) -0.004(6) -0.059(8)
O2 0.0452(19) 0.0363(19) 0.0337(18) -0.0069(15) -0.0215(15) 0.0072(15)
Cu2 0.0261(4) 0.0297(4) 0.0321(4) -0.0041(3) -0.0096(3) -0.0059(3)
O3 0.0315(16) 0.0296(17) 0.0294(16) 0.0001(13) -0.0119(13) -0.0045(13)
C6 0.030(2) 0.040(3) 0.046(3) -0.005(2) -0.014(2) -0.003(2)
F7 0.0289(15) 0.077(2) 0.081(2) -0.0246(19) -0.0090(15) -0.0167(15)
F8 0.076(2) 0.094(3) 0.069(2) 0.019(2) -0.0467(19) -0.046(2)
F9 0.0541(18) 0.0424(18) 0.105(3) -0.0287(18) -0.0412(18) -0.0012(15)
C7 0.027(2) 0.025(2) 0.039(3) 0.004(2) -0.013(2) -0.0020(18)
C8 0.031(2) 0.032(3) 0.039(3) -0.004(2) -0.005(2) -0.007(2)
C9 0.037(2) 0.021(2) 0.038(3) -0.002(2) -0.010(2) -0.0032(19)
C10 0.051(3) 0.045(3) 0.043(3) -0.016(3) 0.002(3) -0.014(3)
F10 0.096(8) 0.052(6) 0.011(4) -0.009(4) 0.007(4) 0.003(5)
F11 0.105(7) 0.077(7) 0.047(5) -0.023(5) -0.037(4) 0.013(6)
F12 0.078(7) 0.027(4) 0.063(5) -0.018(4) -0.005(5) -0.005(4)
F10A 0.059(7) 0.093(10) 0.087(9) -0.023(7) 0.016(6) -0.059(7)
F11A 0.063(6) 0.173(14) 0.067(7) -0.075(8) 0.008(5) -0.052(8)
F12A 0.108(10) 0.068(7) 0.065(6) -0.026(5) 0.007(7) 0.022(7)
O4 0.0323(16) 0.0310(18) 0.0330(17) -0.0020(14) -0.0119(14) -0.0068(13)
O01 0.0325(16) 0.0375(19) 0.0424(19) 0.0015(15) -0.0181(15) -0.0024(14)
N1 0.0315(19) 0.034(2) 0.045(2) -0.0041(19) -0.0169(18) 0.0005(17)
C01 0.036(2) 0.023(2) 0.037(3) -0.004(2) -0.006(2) -0.0053(19)
C02 0.053(3) 0.028(3) 0.044(3) -0.005(2) -0.015(2) -0.006(2)
C03 0.038(3) 0.039(3) 0.051(3) -0.004(2) -0.013(2) 0.005(2)
C04 0.034(2) 0.023(2) 0.033(2) -0.002(2) -0.0062(19) -0.0044(19)
C05 0.043(3) 0.039(3) 0.036(3) -0.012(2) -0.003(2) -0.009(2)
C06 0.037(3) 0.035(3) 0.049(3) -0.008(2) -0.006(2) -0.009(2)
N2 0.0310(19) 0.031(2) 0.041(2) -0.0074(18) -0.0124(17) -0.0048(17)
O02 0.0432(18) 0.0347(19) 0.0409(19) -0.0008(15) -0.0229(15) -0.0079(15)
C07 0.029(2) 0.027(2) 0.041(3) -0.006(2) -0.013(2) 0.0014(19)
C08 0.027(2) 0.026(2) 0.038(3) -0.005(2) -0.0117(19) -0.0006(18)
C09 0.032(2) 0.034(3) 0.036(2) -0.009(2) -0.0170(19) -0.001(2)
N3 0.0346(19) 0.025(2) 0.030(2) -0.0015(16) -0.0142(16) -0.0029(16)
N4 0.0324(19) 0.030(2) 0.031(2) -0.0015(17) -0.0131(16) -0.0091(17)
C041 0.072(10) 0.034(10) 0.024(7) 0.010(6) -0.024(6) 0.007(8)
C042 0.065(8) 0.023(6) 0.030(6) 0.012(4) -0.028(5) -0.009(5)
C043 0.063(9) 0.062(9) 0.078(9) -0.041(7) -0.032(7) 0.022(7)
C044 0.130(14) 0.054(10) 0.123(14) -0.006(10) -0.080(12) 0.015(10)
C41 0.028(6) 0.024(7) 0.023(7) -0.002(5) -0.010(5) -0.028(5)
C42 0.061(9) 0.097(15) 0.057(10) -0.027(10) -0.007(8) -0.037(9)
C43 0.065(10) 0.077(12) 0.097(13) -0.066(11) 0.016(9) -0.016(9)
C010 0.033(2) 0.029(3) 0.032(2) 0.007(2) -0.0152(19) -0.0077(19)

loop_
_atom_type_symbol
_atom_type_description
_atom_type_scat_dispersion_real
_atom_type_scat_dispersion_imag
_atom_type_scat_source
C C 0.0033 0.0016 'International Tables Vol C Tables 4.2.6.8 and 6.1.1.4'
H H 0.0000 0.0000 'International Tables Vol C Tables 4.2.6.8 and 6.1.1.4'
N N 0.0061 0.0033 'International Tables Vol C Tables 4.2.6.8 and 6.1.1.4'
O O 0.0106 0.0060 'International Tables Vol C Tables 4.2.6.8 and 6.1.1.4'
F F 0.0171 0.0103 'International Tables Vol C Tables 4.2.6.8 and 6.1.1.4'
Cu Cu 0.3201 1.2651 'International Tables Vol C Tables 4.2.6.8 and 6.1.1.4'

loop_
_geom_angle_atom_site_label_1
_geom_angle_atom_site_label_2
_geom_angle_atom_site_label_3
_geom_angle
_geom_angle_site_symmetry_1
_geom_angle_site_symmetry_3
O1 Cu1 O1 179.999(2) 2_656 .
O1 Cu1 O2 90.69(14) 2_656 .
O1 Cu1 O2 89.31(14) . .
O1 Cu1 O2 89.31(14) 2_656 2_656
O1 Cu1 O2 90.69(14) . 2_656
O2 Cu1 O2 179.999(2) . 2_656
O1 Cu1 O01 85.35(12) 2_656 .
O1 Cu1 O01 94.64(12) . .
O2 Cu1 O01 97.68(12) . .
O2 Cu1 O01 82.32(12) 2_656 .
O1 Cu1 O01 94.65(12) 2_656 2_656
O1 Cu1 O01 85.35(12) . 2_656
O2 Cu1 O01 82.32(12) . 2_656
O2 Cu1 O01 97.68(12) 2_656 2_656
O01 Cu1 O01 180.0 . 2_656
C2 O1 Cu1 126.2(3) . .
F2 C1 F3 108.2(4) . .
F2 C1 F1 105.5(5) . .
F3 C1 F1 107.0(4) . .
F2 C1 C2 111.2(4) . .
F3 C1 C2 114.0(4) . .
F1 C1 C2 110.4(4) . .
O1 C2 C3 128.6(4) . .
O1 C2 C1 113.3(4) . .
C3 C2 C1 118.1(4) . .
C4 C3 C2 121.8(4) . .
O2 C4 C3 128.1(5) . .
O2 C4 C5 113.2(4) . .
C3 C4 C5 118.7(4) . .
F5 C5 F4 104.5(15) . .
F5 C5 F6A 122.9(11) . .
F4 C5 F6A 91.4(14) . .
F5 C5 F6 108.0(12) . .
F4 C5 F6 104.4(13) . .
F6A C5 F6 17.1(12) . .
F5 C5 F4A 87.8(15) . .
F4 C5 F4A 18(2) . .
F6A C5 F4A 106.0(15) . .
F6 C5 F4A 116.4(14) . .
F5 C5 F5A 24.6(12) . .
F4 C5 F5A 124.6(12) . .
F6A C5 F5A 104.6(11) . .
F6 C5 F5A 87.9(10) . .
F4A C5 F5A 109.9(13) . .
F5 C5 C4 112.7(8) . .
F4 C5 C4 112.5(9) . .
F6A C5 C4 110.5(7) . .
F6 C5 C4 114.0(7) . .
F4A C5 C4 114.8(9) . .
F5A C5 C4 110.6(7) . .
F5A F5 C5 89(3) . .
F5A F5 F4A 131(3) . .
C5 F5 F4A 47.8(9) . .
C5 F4A F5 44.3(9) . .
F5 F5A C5 66(2) . .
C4 O2 Cu1 124.3(3) . .
O3 Cu2 O3 179.998(1) . 2_665
O3 Cu2 O4 87.55(14) . 2_665
O3 Cu2 O4 92.45(14) 2_665 2_665
O3 Cu2 O4 92.45(14) . .
O3 Cu2 O4 87.55(14) 2_665 .
O4 Cu2 O4 180.00(18) 2_665 .
O3 Cu2 N3 85.36(13) . .
O3 Cu2 N3 94.64(13) 2_665 .
O4 Cu2 N3 94.30(14) 2_665 .
O4 Cu2 N3 85.70(14) . .
O3 Cu2 N3 94.64(13) . 2_665
O3 Cu2 N3 85.36(13) 2_665 2_665
O4 Cu2 N3 85.70(14) 2_665 2_665
O4 Cu2 N3 94.30(14) . 2_665
N3 Cu2 N3 180.0 . 2_665
C7 O3 Cu2 124.9(3) . .
F9 C6 F7 107.0(4) . .
F9 C6 F8 107.0(4) . .
F7 C6 F8 105.8(4) . .
F9 C6 C7 112.0(4) . .
F7 C6 C7 113.5(4) . .
F8 C6 C7 111.2(4) . .
O3 C7 C8 127.8(4) . .
O3 C7 C6 112.3(4) . .
C8 C7 C6 119.9(4) . .
C7 C8 C9 122.0(4) . .
O4 C9 C8 128.9(4) . .
O4 C9 C10 113.0(4) . .
C8 C9 C10 118.1(4) . .
F12 C10 F11A 77.6(8) . .
F12 C10 F10A 111.0(10) . .
F11A C10 F10A 117.2(10) . .
F12 C10 F10 118.8(8) . .
F11A C10 F10 112.7(9) . .
F10A C10 F10 9.2(13) . .
F12 C10 F11 105.7(8) . .
F11A C10 F11 28.4(8) . .
F10A C10 F11 102.2(10) . .
F10 C10 F11 94.8(9) . .
F12 C10 F12A 29.1(7) . .
F11A C10 F12A 106.4(9) . .
F10A C10 F12A 93.4(10) . .
F10 C10 F12A 102.5(9) . .
F11 C10 F12A 133.7(8) . .
F12 C10 C9 114.5(7) . .
F11A C10 C9 115.9(7) . .
F10A C10 C9 115.0(8) . .
F10 C10 C9 112.9(7) . .
F11 C10 C9 107.1(6) . .
F12A C10 C9 104.9(7) . .
F11A F11 C10 65(2) . .
F12A F12 C10 90.3(19) . .
F12A F12 F11A 141(2) . .
C10 F12 F11A 51.5(6) . .
F11 F11A C10 87(2) . .
F11 F11A F12 137(3) . .
C10 F11A F12 50.9(7) . .
F12 F12A C10 60.5(16) . .
C9 O4 Cu2 122.5(3) . .
N1 O01 Cu1 124.4(3) . .
O01 N1 C07 124.5(4) . .
O01 N1 C01 122.6(4) . .
C07 N1 C01 111.8(4) . .
N1 C01 C02 110.3(4) . .
N1 C01 C03 105.8(4) . .
C02 C01 C03 109.9(4) . .
N1 C01 C04 100.5(3) . .
C02 C01 C04 115.0(4) . .
C03 C01 C04 114.6(4) . .
N2 C04 C06 106.1(4) . .
N2 C04 C05 109.7(4) . .
C06 C04 C05 110.6(4) . .
N2 C04 C01 100.0(3) . .
C06 C04 C01 115.0(4) . .
C05 C04 C01 114.5(4) . .
O02 N2 C07 125.1(4) . .
O02 N2 C04 122.4(4) . .
C07 N2 C04 111.9(4) . .
N1 C07 N2 108.1(4) . .
N1 C07 C08 126.8(4) . .
N2 C07 C08 125.1(4) . .
C010 C08 C09 104.3(4) . .
C010 C08 C07 127.6(4) . .
C09 C08 C07 128.0(4) . .
N3 C09 C08 111.0(4) . .
C09 N3 N4 105.1(3) . .
C09 N3 Cu2 121.9(3) . .
N4 N3 Cu2 132.7(3) . .
C010 N4 C041 128.0(9) . .
C010 N4 N3 112.6(3) . .
C041 N4 N3 119.2(9) . .
C010 N4 C41 126.1(8) . .
C041 N4 C41 6.8(15) . .
N3 N4 C41 121.1(8) . .
N4 C041 C042 111.1(13) . .
C043 C042 C041 109.8(12) . .
C044 C043 C042 110.2(13) . .
C42 C41 N4 116.7(12) . .
C41 C42 C43 119.8(14) . .
C44 C43 C42 119.5(16) . .
N4 C010 C08 106.9(3) . .
C7S C1S C4S 173.9(12) 2 2
C7S C1S C2S 132.1(6) 2 .
C4S C1S C2S 53.7(6) 2 .
C7S C1S C6S 107.8(6) 2 .
C4S C1S C6S 66.5(6) 2 .
C2S C1S C6S 120.0 . .
C7S C1S C8S 4.3(6) 2 .
C4S C1S C8S 169.9(6) 2 .
C2S C1S C8S 134.9 . .
C6S C1S C8S 105.1 . .
C7S C1S C3S 131.2(8) 2 2
C4S C1S C3S 43.1(4) 2 2
C2S C1S C3S 96.6(2) . 2
C6S C1S C3S 23.4(2) . 2
C8S C1S C3S 128.4(2) . 2
C7S C1S C5S 151.3(8) 2 2
C4S C1S C5S 34.5(4) 2 2
C2S C1S C5S 19.2(2) . 2
C6S C1S C5S 100.8(2) . 2
C8S C1S C5S 153.9(2) . 2
C3S C1S C5S 77.4(3) 2 2
C5S C2S C4S 90.7(7) 2 2
C5S C2S C1S 126.3(6) 2 .
C4S C2S C1S 35.6(4) 2 .
C5S C2S C3S 7.8(6) 2 .
C4S C2S C3S 84.5(4) 2 .
C1S C2S C3S 120.0 . .
C5S C2S C7S 142.9(8) 2 2
C4S C2S C7S 52.2(3) 2 2
C1S C2S C7S 16.6(2) . 2
C3S C2S C7S 136.6(2) . 2
C5S C3S C6S 161.7(13) 2 2
C5S C3S C4S 128.5(8) 2 .
C6S C3S C4S 66.5(6) 2 .
C5S C3S C2S 10.6(7) 2 .
C6S C3S C2S 172.2(6) 2 .
C4S C3S C2S 120.0 . .
C5S C3S C4S 49.7(6) 2 2
C6S C3S C4S 144.9(8) 2 2
C4S C3S C4S 79.0(3) . 2
C2S C3S C4S 41.0(3) . 2
C5S C3S C1S 151.1(10) 2 2
C6S C3S C1S 43.1(4) 2 2
C4S C3S C1S 23.4(2) . 2
C2S C3S C1S 143.3(2) . 2
C4S C3S C1S 102.3(4) 2 2
C1S C4S C2S 90.7(7) 2 2
C1S C4S C6S 78.7(6) 2 2
C2S C4S C6S 168.2(7) 2 2
C1S C4S C5S 126.3(6) 2 .
C2S C4S C5S 35.6(4) 2 .
C6S C4S C5S 154.6(3) 2 .
C1S C4S C3S 113.5(6) 2 .
C2S C4S C3S 155.3(4) 2 .
C6S C4S C3S 34.8(3) 2 .
C5S C4S C3S 120.0 . .
C1S C4S C7S 3.0(6) 2 .
C2S C4S C7S 93.5(4) 2 .
C6S C4S C7S 75.9(3) 2 .
C5S C4S C7S 129.1 . .
C3S C4S C7S 110.7 . .
C1S C4S C3S 144.9(8) 2 2
C2S C4S C3S 54.5(3) 2 2
C6S C4S C3S 135.5(5) 2 2
C5S C4S C3S 19.2(3) . 2
C3S C4S C3S 101.0(3) . 2
C7S C4S C3S 147.8(3) . 2
C1S C4S C5S 128.0(7) 2 2
C2S C4S C5S 140.5(6) 2 2
C6S C4S C5S 49.4(3) 2 2
C5S C4S C5S 105.3(2) . 2
C3S C4S C5S 14.9(2) . 2
C7S C4S C5S 125.3(2) . 2
C3S C4S C5S 86.2(3) 2 2
C1S C4S C4S 169.0(8) 2 2
C2S C4S C4S 98.0(5) 2 2
C6S C4S C4S 92.0(4) 2 2
C5S C4S C4S 62.6(2) . 2
C3S C4S C4S 57.4(2) . 2
C7S C4S C4S 167.1(2) . 2
C3S C4S C4S 43.55(17) 2 2
C5S C4S C4S 42.62(17) 2 2
C3S C5S C2S 161.7(13) 2 2
C3S C5S C4S 111.1(8) 2 .
C2S C5S C4S 53.7(6) 2 .
C3S C5S C6S 10.6(7) 2 .
C2S C5S C6S 172.2(6) 2 .
C4S C5S C6S 120.0 . .
C3S C5S C4S 36.6(6) 2 2
C2S C5S C4S 128.0(7) 2 2
C4S C5S C4S 74.7(2) . 2
C6S C5S C4S 45.3(2) . 2
C3S C5S C1S 129.9(9) 2 2
C2S C5S C1S 34.4(4) 2 2
C4S C5S C1S 19.2(2) . 2
C6S C5S C1S 139.1(2) . 2
C4S C5S C1S 93.8(4) 2 2
C3S C6S C4S 78.7(6) 2 2
C3S C6S C1S 113.5(6) 2 .
C4S C6S C1S 34.8(3) 2 .
C3S C6S C5S 7.8(6) 2 .
C4S C6S C5S 85.3(3) 2 .
C1S C6S C5S 120.0 . .
C3S C6S C7S 137.6(8) 2 2
C4S C6S C7S 59.0(3) 2 2
C1S C6S C7S 24.1(2) . 2
C5S C6S C7S 144.1(2) . 2
C1S C7S C8S 171.7(11) 2 2
C1S C7S C9S 124.2(8) 2 2
C8S C7S C9S 62.3(5) 2 2
C1S C7S C4S 3.1(6) 2 .
C8S C7S C4S 168.8(5) 2 .
C9S C7S C4S 127.3(3) 2 .
C1S C7S C6S 48.1(5) 2 2
C8S C7S C6S 126.4(7) 2 2
C9S C7S C6S 168.7(5) 2 2
C4S C7S C6S 45.1(2) . 2
C1S C7S C2S 31.3(4) 2 2
C8S C7S C2S 153.6(8) 2 2
C9S C7S C2S 93.1(4) 2 2
C4S C7S C2S 34.3(2) . 2
C6S C7S C2S 79.3(3) 2 2
C7S C8S C9S 85.8(6) 2 .
C7S C8S C1S 4.0(5) 2 .
C9S C8S C1S 89.0 . .
C8S C9S C7S 31.9(3) . 2

loop_
_geom_bond_atom_site_label_1
_geom_bond_atom_site_label_2
_geom_bond_distance
_geom_bond_site_symmetry_2
Cu1 O1 1.952(3) 2_656
Cu1 O1 1.952(3) .
Cu1 O2 2.037(4) .
Cu1 O2 2.037(4) 2_656
Cu1 O01 2.219(4) .
Cu1 O01 2.219(4) 2_656
O1 C2 1.254(5) .
C1 F2 1.309(6) .
C1 F3 1.318(6) .
C1 F1 1.321(6) .
C1 C2 1.504(6) .
C2 C3 1.378(6) .
C3 C4 1.371(6) .
C4 O2 1.252(5) .
C4 C5 1.525(7) .
C5 F5 1.232(13) .
C5 F4 1.252(18) .
C5 F6A 1.284(15) .
C5 F6 1.297(15) .
C5 F4A 1.306(17) .
C5 F5A 1.345(13) .
F5 F5A 0.56(3) .
F5 F4A 1.76(3) .
Cu2 O3 1.922(3) .
Cu2 O3 1.922(3) 2_665
Cu2 O4 1.967(4) 2_665
Cu2 O4 1.967(4) .
Cu2 N3 2.442(4) .
Cu2 N3 2.442(4) 2_665
O3 C7 1.272(5) .
C6 F9 1.295(6) .
C6 F7 1.316(5) .
C6 F8 1.320(6) .
C6 C7 1.515(7) .
C7 C8 1.364(7) .
C8 C9 1.373(6) .
C9 O4 1.262(5) .
C9 C10 1.525(7) .
C10 F12 1.248(12) .
C10 F11A 1.259(14) .
C10 F10A 1.293(13) .
C10 F10 1.293(12) .
C10 F11 1.387(14) .
C10 F12A 1.434(14) .
F11 F11A 0.662(18) .
F12 F12A 0.698(17) .
F12 F11A 1.572(18) .
O01 N1 1.299(5) .
N1 C07 1.332(6) .
N1 C01 1.491(6) .
C01 C02 1.516(7) .
C01 C03 1.528(7) .
C01 C04 1.546(7) .
C04 N2 1.488(6) .
C04 C06 1.513(6) .
C04 C05 1.516(7) .
N2 O02 1.252(5) .
N2 C07 1.356(6) .
C07 C08 1.422(6) .
C08 C010 1.401(6) .
C08 C09 1.402(6) .
C09 N3 1.326(6) .
N3 N4 1.361(5) .
N4 C010 1.315(5) .
N4 C041 1.35(2) .
N4 C41 1.526(17) .
C041 C042 1.66(2) .
C042 C043 1.53(2) .
C043 C044 1.446(19) .
C41 C42 1.31(3) .
C42 C43 1.52(2) .
C43 C44 1.40(2) .
C1S C7S 0.764(7) 2
C1S C4S 0.810(7) 2
C1S C2S 1.3900 .
C1S C6S 1.3900 .
C1S C8S 1.5727 .
C1S C3S 1.867(8) 2
C1S C5S 1.980(8) 2
C2S C5S 0.810(7) 2
C2S C4S 1.120(8) 2
C2S C3S 1.3901 .
C2S C7S 1.985(8) 2
C3S C5S 0.598(7) 2
C3S C6S 0.810(7) 2
C3S C4S 1.3900 .
C3S C4S 1.700(7) 2
C3S C1S 1.867(8) 2
C4S C1S 0.810(7) 2
C4S C2S 1.120(8) 2
C4S C6S 1.300(8) 2
C4S C5S 1.3900 .
C4S C7S 1.5715 .
C4S C3S 1.700(7) 2
C4S C5S 1.823(8) 2
C4S C4S 1.980(7) 2
C5S C3S 0.598(7) 2
C5S C2S 0.810(7) 2
C5S C6S 1.3900 .
C5S C4S 1.823(8) 2
C5S C1S 1.980(8) 2
C6S C3S 0.810(7) 2
C6S C4S 1.300(8) 2
C6S C7S 1.779(8) 2
C7S C1S 0.764(7) 2
C7S C8S 0.813(7) 2
C7S C9S 1.535(8) 2
C7S C6S 1.779(8) 2
C7S C2S 1.985(8) 2
C8S C7S 0.813(7) 2
C8S C9S 1.3632 .
C9S C7S 1.535(8) 2
